data_7156130
loop_
_publ_author_name
'Obydennov, D. L.'
'Khammatova, L. R.'
'Eltsov, O. S.'
'Sosnovskikh, V. Y.'

_publ_section_title
;
 A chemo- and regiocontrolled approach to bipyrazoles and pyridones via
 the reaction of ethyl 5-acyl-4-pyrone-2-carboxylates with hydrazines.
;
_journal_issue 10
_journal_name_full 'Organic &amp; biomolecular chemistry'
_journal_page_first 1692
_journal_page_last 1707
_journal_paper_doi 10.1039/c7ob02725g
_journal_volume 16
_journal_year 2018
_chemical_formula_moiety 'C27 H21 Cl N4 O2'
_chemical_formula_sum 'C27 H21 Cl N4 O2'
_chemical_formula_weight 468.93
_chemical_melting_point 406.5(5)
_chemical_name_systematic 'Ethyl 5'-(4-chlorophenyl)-1',2-diphenyl-1'H,2H-3,4'-bipyrazole-5-carboxylate '
_space_group_IT_number 2
_space_group_name_Hall '-P 1'
_space_group_name_H-M_alt 'P -1'
_symmetry_cell_setting triclinic
_symmetry_space_group_name_Hall '-P 1'
_symmetry_space_group_name_H-M 'P -1'
_atom_sites_solution_hydrogens geom
_atom_sites_solution_primary direct
_atom_sites_solution_secondary difmap
_audit_creation_method SHELXL-97
_audit_update_record
;
2017-08-16 deposited with the CCDC.
2018-02-07 downloaded from the CCDC.
;
_cell_angle_alpha 84.40(6)
_cell_angle_beta 71.46(7)
_cell_angle_gamma 80.99(5)
_cell_formula_units_Z 2
_cell_length_a 8.803(6)
_cell_length_b 10.863(6)
_cell_length_c 12.961(11)
_cell_measurement_reflns_used 7278
_cell_measurement_temperature 295(2)
_cell_measurement_theta_max 65.3191
_cell_measurement_theta_min 3.5899
_cell_volume 1159.1(15)
_computing_cell_refinement
;
CrysAlis RED, Oxford Diffraction Ltd.,
Version 1.171.29.9 (release 23-03-2006 CrysAlis171 .NET)
(compiled Mar 23 2006,23:39:28)
;
_computing_data_collection
;
CrysAlis CCD, Oxford Diffraction Ltd.,
Version 1.171.29.9 (release 23-03-2006 CrysAlis171 .NET)
(compiled Mar 23 2006,23:39:28)
;
_computing_data_reduction
;
CrysAlis RED, Oxford Diffraction Ltd.,
Version 1.171.29.9 (release 23-03-2006 CrysAlis171 .NET)
(compiled Mar 23 2006,23:39:28)
;
_computing_molecular_graphics 'Bruker SHELXTL'
_computing_publication_material 'Bruker SHELXTL'
_computing_structure_refinement 'SHELXL-97 (Sheldrick, 1997)'
_computing_structure_solution 'SHELXS-97 (Sheldrick, 1990)'
_diffrn_ambient_temperature 295(2)
_diffrn_measured_fraction_theta_full 0.970
_diffrn_measured_fraction_theta_max 0.970
_diffrn_measurement_device_type 'Xcalibur 3'
_diffrn_measurement_method 'phi and omega scans'
_diffrn_radiation_monochromator graphite
_diffrn_radiation_source 'fine-focus sealed tube'
_diffrn_radiation_type CuK\a
_diffrn_radiation_wavelength 1.54184
_diffrn_reflns_av_R_equivalents 0.0460
_diffrn_reflns_av_sigmaI/netI 0.0372
_diffrn_reflns_limit_h_max 10
_diffrn_reflns_limit_h_min -10
_diffrn_reflns_limit_k_max 10
_diffrn_reflns_limit_k_min -12
_diffrn_reflns_limit_l_max 14
_diffrn_reflns_limit_l_min -15
_diffrn_reflns_number 13646
_diffrn_reflns_theta_full 66.09
_diffrn_reflns_theta_max 66.09
_diffrn_reflns_theta_min 3.60
_exptl_absorpt_coefficient_mu 1.722
_exptl_absorpt_correction_T_max 1.29544
_exptl_absorpt_correction_T_min 0.60462
_exptl_absorpt_correction_type multi-scan
_exptl_absorpt_process_details
;
CrysAlis RED, Oxford Diffraction Ltd.,
Version 1.171.29.9 (release 23-03-2006 CrysAlis171 .NET)
(compiled Mar 23 2006,23:39:28)
Empirical absorption correction using spherical harmonics,
 implemented in SCALE3 ABSPACK scaling algorithm.
;
_exptl_crystal_colour colorless
_exptl_crystal_density_diffrn 1.344
_exptl_crystal_density_method 'not measured'
_exptl_crystal_description prism
_exptl_crystal_F_000 488
_exptl_crystal_recrystallization_method 'Re-crystallisation from solvent: acetone'
_exptl_crystal_size_max 0.45
_exptl_crystal_size_mid 0.35
_exptl_crystal_size_min 0.25
_refine_diff_density_max 0.377
_refine_diff_density_min -0.289
_refine_diff_density_rms 0.089
_refine_ls_extinction_method none
_refine_ls_goodness_of_fit_ref 1.000
_refine_ls_hydrogen_treatment mixed
_refine_ls_matrix_type full
_refine_ls_number_parameters 315
_refine_ls_number_reflns 3935
_refine_ls_number_restraints 0
_refine_ls_restrained_S_all 1.000
_refine_ls_R_factor_all 0.0599
_refine_ls_R_factor_gt 0.0496
_refine_ls_shift/su_max 0.000
_refine_ls_shift/su_mean 0.000
_refine_ls_structure_factor_coef Fsqd
_refine_ls_weighting_details 'calc w=1/[\s^2^(Fo^2^)+(0.1040P)^2^+0.0000P] where P=(Fo^2^+2Fc^2^)/3'
_refine_ls_weighting_scheme calc
_refine_ls_wR_factor_gt 0.1287
_refine_ls_wR_factor_ref 0.1367
_reflns_number_gt 3040
_reflns_number_total 3935
_reflns_threshold_expression >2sigma(I)
_cod_data_source_file c7ob02725g2.cif
_cod_data_source_block dc_CCDC1
_cod_depositor_comments
;
The following automatic conversions were performed:

'_chemical_melting_point' value '406-407' was changed to '406.5(5)' -
the average value was taken and precision was estimated.

'_symmetry_cell_setting' value 'Triclinic' changed to 'triclinic'
according to
/home/data/users/saulius/crontab/automatic-downloads/rss-feeds/RSC/lib/dictionaries/cif_core.dic
dictionary named 'cif_core.dic' version 2.4.2 from 2011-04-26.

Automatic conversion script
Id: cif_fix_values 4973 2017-02-22 13:04:09Z antanas 

 Adding full bibliography for 7156128--7156130.cif.
;
_cod_original_cell_volume 1159.1(14)
_cod_original_sg_symbol_H-M P-1
_cod_database_code 7156130

loop_
_symmetry_equiv_pos_as_xyz
'x, y, z'
'-x, -y, -z'

loop_
_atom_site_label
_atom_site_type_symbol
_atom_site_fract_x
_atom_site_fract_y
_atom_site_fract_z
_atom_site_U_iso_or_equiv
_atom_site_adp_type
_atom_site_occupancy
_atom_site_symmetry_multiplicity
_atom_site_calc_flag
_atom_site_refinement_flags
Cl1 Cl 0.36530(7) 0.80183(5) 0.27094(4) 0.0658(2) Uani 1 1 d .
N1 N 1.00359(19) 1.13711(14) -0.20806(12) 0.0450(4) Uani 1 1 d .
O1 O 0.7061(4) 1.53978(19) 0.32541(17) 0.1307(11) Uani 1 1 d .
C1 C 0.7224(4) 1.3616(3) 0.47568(19) 0.0936(9) Uani 1 1 d .
H1A H 0.6579 1.4420 0.4939 0.112 Uiso 1 1 calc R
H1B H 0.6655 1.2980 0.5236 0.112 Uiso 1 1 calc R
N2 N 0.91796(19) 1.04782(13) -0.14908(12) 0.0454(4) Uani 1 1 d .
O2 O 0.7428(3) 1.33845(16) 0.36280(12) 0.0803(5) Uani 1 1 d .
C2 C 0.8788(5) 1.3601(4) 0.4923(2) 0.1187(13) Uani 1 1 d .
H2A H 0.8630 1.3754 0.5669 0.178 Uiso 1 1 calc R
H2B H 0.9344 1.4240 0.4457 0.178 Uiso 1 1 calc R
H2C H 0.9420 1.2802 0.4751 0.178 Uiso 1 1 calc R
N3 N 0.77125(18) 1.43321(13) 0.02057(12) 0.0429(4) Uani 1 1 d .
C3 C 0.8289(2) 1.09926(16) -0.05580(14) 0.0410(4) Uani 1 1 d .
N4 N 0.7440(2) 1.49261(14) 0.11265(12) 0.0489(4) Uani 1 1 d .
C4 C 0.8592(2) 1.22289(16) -0.05551(14) 0.0423(4) Uani 1 1 d .
C5 C 0.9710(2) 1.24300(17) -0.15435(15) 0.0460(4) Uani 1 1 d .
C6 C 0.7572(2) 1.40175(18) 0.18623(15) 0.0479(4) Uani 1 1 d .
C7 C 0.7931(2) 1.28459(18) 0.14216(15) 0.0474(4) Uani 1 1 d .
C8 C 0.8038(2) 1.30671(15) 0.03475(14) 0.0416(4) Uani 1 1 d .
C9 C 1.1107(2) 1.11492(18) -0.31496(15) 0.0487(4) Uani 1 1 d .
C10 C 1.0931(4) 1.0187(2) -0.3699(2) 0.0794(7) Uani 1 1 d .
H10A H 1.0136 0.9676 -0.3374 0.095 Uiso 1 1 calc R
C11 C 1.1959(4) 0.9993(3) -0.4745(2) 0.0966(10) Uani 1 1 d .
H11A H 1.1841 0.9350 -0.5125 0.116 Uiso 1 1 calc R
C12 C 1.3141(3) 1.0725(3) -0.52263(19) 0.0801(8) Uani 1 1 d .
H12A H 1.3836 1.0578 -0.5925 0.096 Uiso 1 1 calc R
C13 C 1.3289(3) 1.1670(3) -0.46731(19) 0.0791(7) Uani 1 1 d .
H13A H 1.4081 1.2183 -0.5001 0.095 Uiso 1 1 calc R
C14 C 1.2279(3) 1.1884(2) -0.36273(18) 0.0681(6) Uani 1 1 d .
H14A H 1.2403 1.2530 -0.3252 0.082 Uiso 1 1 calc R
C15 C 0.7575(2) 1.50511(16) -0.07406(14) 0.0436(4) Uani 1 1 d .
C16 C 0.6668(3) 1.4704(2) -0.13290(17) 0.0563(5) Uani 1 1 d .
H16A H 0.6135 1.4004 -0.1110 0.068 Uiso 1 1 calc R
C17 C 0.6570(3) 1.5420(3) -0.22484(19) 0.0707(6) Uani 1 1 d .
H17A H 0.5982 1.5193 -0.2666 0.085 Uiso 1 1 calc R
C18 C 0.7332(3) 1.6464(3) -0.2552(2) 0.0770(7) Uani 1 1 d .
H18A H 0.7253 1.6945 -0.3172 0.092 Uiso 1 1 calc R
C19 C 0.8207(3) 1.6803(2) -0.1952(2) 0.0724(6) Uani 1 1 d .
H19A H 0.8718 1.7515 -0.2163 0.087 Uiso 1 1 calc R
C20 C 0.8336(3) 1.60970(18) -0.10393(17) 0.0540(5) Uani 1 1 d .
H20A H 0.8932 1.6325 -0.0628 0.065 Uiso 1 1 calc R
C21 C 0.7162(2) 1.02753(16) 0.02706(14) 0.0405(4) Uani 1 1 d .
C27 C 0.7339(3) 1.4362(2) 0.29711(18) 0.0622(6) Uani 1 1 d .
C22 C 0.5678(2) 1.08428(17) 0.09164(15) 0.0461(4) Uani 1 1 d .
H22A H 0.5409 1.1702 0.0841 0.055 Uiso 1 1 calc R
C23 C 0.4607(2) 1.01557(18) 0.16624(15) 0.0490(4) Uani 1 1 d .
H23A H 0.3618 1.0542 0.2089 0.059 Uiso 1 1 calc R
C24 C 0.5018(2) 0.88864(17) 0.17691(14) 0.0466(4) Uani 1 1 d .
C25 C 0.6460(2) 0.82914(17) 0.11405(15) 0.0491(4) Uani 1 1 d .
H25A H 0.6715 0.7431 0.1217 0.059 Uiso 1 1 calc R
C26 C 0.7525(2) 0.89958(17) 0.03916(15) 0.0465(4) Uani 1 1 d .
H26A H 0.8506 0.8601 -0.0039 0.056 Uiso 1 1 calc R
H5 H 1.023(3) 1.313(2) -0.1852(17) 0.052(5) Uiso 1 1 d .
H7 H 0.812(3) 1.210(2) 0.1788(17) 0.053(6) Uiso 1 1 d .

loop_
_atom_site_aniso_label
_atom_site_aniso_U_11
_atom_site_aniso_U_22
_atom_site_aniso_U_33
_atom_site_aniso_U_23
_atom_site_aniso_U_13
_atom_site_aniso_U_12
Cl1 0.0777(4) 0.0615(4) 0.0521(3) 0.0079(2) -0.0080(2) -0.0235(3)
N1 0.0512(9) 0.0386(8) 0.0422(8) -0.0053(6) -0.0091(7) -0.0062(6)
O1 0.269(3) 0.0582(12) 0.0783(13) -0.0248(10) -0.0801(18) 0.0071(15)
C1 0.120(2) 0.112(2) 0.0428(13) -0.0001(13) -0.0211(14) -0.0095(19)
N2 0.0521(9) 0.0356(8) 0.0459(8) -0.0051(6) -0.0103(7) -0.0063(6)
O2 0.1271(15) 0.0670(10) 0.0450(8) -0.0006(7) -0.0254(9) -0.0113(10)
C2 0.131(3) 0.175(4) 0.0621(17) -0.0048(19) -0.0236(18) -0.069(3)
N3 0.0515(9) 0.0334(8) 0.0430(8) -0.0050(6) -0.0127(6) -0.0052(6)
C3 0.0458(10) 0.0345(9) 0.0432(9) -0.0046(7) -0.0144(7) -0.0036(7)
N4 0.0620(10) 0.0379(8) 0.0463(8) -0.0083(6) -0.0138(7) -0.0068(7)
C4 0.0476(10) 0.0351(9) 0.0439(9) -0.0039(7) -0.0137(8) -0.0047(7)
C5 0.0537(11) 0.0353(9) 0.0482(10) -0.0031(7) -0.0134(8) -0.0079(8)
C6 0.0567(11) 0.0423(10) 0.0454(10) -0.0043(8) -0.0144(8) -0.0102(8)
C7 0.0591(11) 0.0359(10) 0.0473(10) -0.0020(8) -0.0154(8) -0.0089(8)
C8 0.0460(10) 0.0323(9) 0.0471(10) -0.0053(7) -0.0133(8) -0.0074(7)
C9 0.0523(11) 0.0460(10) 0.0429(10) -0.0032(8) -0.0100(8) -0.0017(8)
C10 0.0965(18) 0.0663(15) 0.0628(14) -0.0235(11) 0.0043(12) -0.0218(13)
C11 0.126(2) 0.0801(18) 0.0660(16) -0.0318(14) 0.0052(16) -0.0189(17)
C12 0.0817(17) 0.0946(19) 0.0469(12) -0.0105(12) -0.0013(11) 0.0041(14)
C13 0.0735(16) 0.102(2) 0.0533(13) 0.0016(13) -0.0022(11) -0.0269(14)
C14 0.0730(15) 0.0771(16) 0.0517(12) -0.0102(11) -0.0075(10) -0.0236(12)
C15 0.0450(10) 0.0376(9) 0.0423(9) -0.0044(7) -0.0077(7) 0.0017(7)
C16 0.0560(12) 0.0562(12) 0.0570(11) -0.0033(9) -0.0192(9) -0.0043(9)
C17 0.0669(14) 0.0862(17) 0.0577(13) -0.0058(12) -0.0253(11) 0.0080(12)
C18 0.0823(17) 0.0780(17) 0.0564(13) 0.0150(12) -0.0167(12) 0.0105(14)
C19 0.0817(16) 0.0548(13) 0.0691(14) 0.0146(11) -0.0126(12) -0.0084(11)
C20 0.0585(12) 0.0420(10) 0.0558(11) -0.0001(8) -0.0112(9) -0.0054(9)
C21 0.0488(10) 0.0341(9) 0.0405(9) -0.0049(7) -0.0153(7) -0.0061(7)
C27 0.0857(15) 0.0513(12) 0.0507(11) -0.0085(9) -0.0217(10) -0.0071(10)
C22 0.0542(11) 0.0329(9) 0.0486(10) -0.0062(7) -0.0124(8) -0.0028(8)
C23 0.0519(11) 0.0436(10) 0.0477(10) -0.0091(8) -0.0084(8) -0.0052(8)
C24 0.0584(11) 0.0440(10) 0.0397(9) -0.0004(7) -0.0163(8) -0.0121(8)
C25 0.0619(12) 0.0339(9) 0.0506(10) 0.0011(7) -0.0178(9) -0.0046(8)
C26 0.0513(10) 0.0369(9) 0.0474(10) -0.0043(7) -0.0117(8) -0.0005(8)

loop_
_atom_type_symbol
_atom_type_description
_atom_type_scat_dispersion_real
_atom_type_scat_dispersion_imag
_atom_type_scat_source
C C 0.0181 0.0091 'International Tables Vol C Tables 4.2.6.8 and 6.1.1.4'
H H 0.0000 0.0000 'International Tables Vol C Tables 4.2.6.8 and 6.1.1.4'
N N 0.0311 0.0180 'International Tables Vol C Tables 4.2.6.8 and 6.1.1.4'
Cl Cl 0.3639 0.7018 'International Tables Vol C Tables 4.2.6.8 and 6.1.1.4'
O O 0.0492 0.0322 'International Tables Vol C Tables 4.2.6.8 and 6.1.1.4'

loop_
_geom_angle_atom_site_label_1
_geom_angle_atom_site_label_2
_geom_angle_atom_site_label_3
_geom_angle
N2 N1 C5 111.89(15)
N2 N1 C9 120.61(15)
C5 N1 C9 127.48(17)
C2 C1 O2 110.7(3)
C2 C1 H1A 109.5
O2 C1 H1A 109.5
C2 C1 H1B 109.5
O2 C1 H1B 109.5
H1A C1 H1B 108.1
C3 N2 N1 105.28(15)
C27 O2 C1 116.8(2)
C1 C2 H2A 109.5
C1 C2 H2B 109.5
H2A C2 H2B 109.5
C1 C2 H2C 109.5
H2A C2 H2C 109.5
H2B C2 H2C 109.5
N4 N3 C8 112.66(15)
N4 N3 C15 118.48(15)
C8 N3 C15 128.82(15)
N2 C3 C4 110.68(17)
N2 C3 C21 119.66(16)
C4 C3 C21 129.64(16)
C6 N4 N3 104.24(15)
C5 C4 C3 104.79(17)
C5 C4 C8 126.16(17)
C3 C4 C8 128.51(17)
N1 C5 C4 107.36(18)
N1 C5 H5 121.5(12)
C4 C5 H5 131.2(12)
N4 C6 C7 111.88(18)
N4 C6 C27 117.85(18)
C7 C6 C27 130.27(19)
C8 C7 C6 105.67(18)
C8 C7 H7 128.8(13)
C6 C7 H7 125.4(13)
C7 C8 N3 105.53(16)
C7 C8 C4 130.82(17)
N3 C8 C4 123.15(16)
C14 C9 C10 120.2(2)
C14 C9 N1 120.59(18)
C10 C9 N1 119.2(2)
C9 C10 C11 118.8(3)
C9 C10 H10A 120.6
C11 C10 H10A 120.6
C12 C11 C10 121.2(3)
C12 C11 H11A 119.4
C10 C11 H11A 119.4
C13 C12 C11 119.0(2)
C13 C12 H12A 120.5
C11 C12 H12A 120.5
C12 C13 C14 121.0(3)
C12 C13 H13A 119.5
C14 C13 H13A 119.5
C9 C14 C13 119.8(2)
C9 C14 H14A 120.1
C13 C14 H14A 120.1
C20 C15 C16 121.41(19)
C20 C15 N3 118.64(18)
C16 C15 N3 119.94(18)
C17 C16 C15 118.4(2)
C17 C16 H16A 120.8
C15 C16 H16A 120.8
C18 C17 C16 120.4(2)
C18 C17 H17A 119.8
C16 C17 H17A 119.8
C19 C18 C17 120.4(2)
C19 C18 H18A 119.8
C17 C18 H18A 119.8
C18 C19 C20 120.2(2)
C18 C19 H19A 119.9
C20 C19 H19A 119.9
C15 C20 C19 119.2(2)
C15 C20 H20A 120.4
C19 C20 H20A 120.4
C26 C21 C22 118.31(18)
C26 C21 C3 120.03(17)
C22 C21 C3 121.59(16)
O1 C27 O2 123.4(2)
O1 C27 C6 124.6(2)
O2 C27 C6 111.92(19)
C23 C22 C21 121.12(18)
C23 C22 H22A 119.4
C21 C22 H22A 119.4
C22 C23 C24 118.95(18)
C22 C23 H23A 120.5
C24 C23 H23A 120.5
C25 C24 C23 121.67(18)
C25 C24 Cl1 119.50(16)
C23 C24 Cl1 118.82(16)
C24 C25 C26 118.70(18)
C24 C25 H25A 120.7
C26 C25 H25A 120.7
C25 C26 C21 121.24(18)
C25 C26 H26A 119.4
C21 C26 H26A 119.4

loop_
_geom_bond_atom_site_label_1
_geom_bond_atom_site_label_2
_geom_bond_distance
Cl1 C24 1.737(2)
N1 N2 1.346(2)
N1 C5 1.348(3)
N1 C9 1.425(3)
O1 C27 1.183(3)
C1 C2 1.457(5)
C1 O2 1.458(3)
C1 H1A 0.9700
C1 H1B 0.9700
N2 C3 1.334(3)
O2 C27 1.303(3)
C2 H2A 0.9600
C2 H2B 0.9600
C2 H2C 0.9600
N3 N4 1.348(2)
N3 C8 1.366(2)
N3 C15 1.417(3)
C3 C4 1.410(3)
C3 C21 1.465(3)
N4 C6 1.322(3)
C4 C5 1.367(3)
C4 C8 1.463(3)
C5 H5 0.94(2)
C6 C7 1.395(3)
C6 C27 1.463(3)
C7 C8 1.365(3)
C7 H7 0.92(2)
C9 C14 1.357(3)
C9 C10 1.375(3)
C10 C11 1.384(4)
C10 H10A 0.9300
C11 C12 1.362(4)
C11 H11A 0.9300
C12 C13 1.352(4)
C12 H12A 0.9300
C13 C14 1.383(4)
C13 H13A 0.9300
C14 H14A 0.9300
C15 C20 1.370(3)
C15 C16 1.378(3)
C16 C17 1.377(3)
C16 H16A 0.9300
C17 C18 1.369(4)
C17 H17A 0.9300
C18 C19 1.364(4)
C18 H18A 0.9300
C19 C20 1.372(3)
C19 H19A 0.9300
C20 H20A 0.9300
C21 C26 1.382(3)
C21 C22 1.393(3)
C22 C23 1.372(3)
C22 H22A 0.9300
C23 C24 1.375(3)
C23 H23A 0.9300
C24 C25 1.371(3)
C25 C26 1.381(3)
C25 H25A 0.9300
C26 H26A 0.9300

loop_
_geom_torsion_atom_site_label_1
_geom_torsion_atom_site_label_2
_geom_torsion_atom_site_label_3
_geom_torsion_atom_site_label_4
_geom_torsion
C5 N1 N2 C3 0.1(2)
C9 N1 N2 C3 -178.65(16)
C2 C1 O2 C27 -94.7(4)
N1 N2 C3 C4 -0.3(2)
N1 N2 C3 C21 178.17(15)
C8 N3 N4 C6 -0.9(2)
C15 N3 N4 C6 176.81(16)
N2 C3 C4 C5 0.4(2)
C21 C3 C4 C5 -177.90(18)
N2 C3 C4 C8 -171.50(17)
C21 C3 C4 C8 10.2(3)
N2 N1 C5 C4 0.1(2)
C9 N1 C5 C4 178.77(18)
C3 C4 C5 N1 -0.3(2)
C8 C4 C5 N1 171.83(17)
N3 N4 C6 C7 0.2(2)
N3 N4 C6 C27 179.93(17)
N4 C6 C7 C8 0.6(2)
C27 C6 C7 C8 -179.1(2)
C6 C7 C8 N3 -1.1(2)
C6 C7 C8 C4 170.70(18)
N4 N3 C8 C7 1.3(2)
C15 N3 C8 C7 -176.11(17)
N4 N3 C8 C4 -171.29(16)
C15 N3 C8 C4 11.3(3)
C5 C4 C8 C7 -128.9(2)
C3 C4 C8 C7 41.4(3)
C5 C4 C8 N3 41.7(3)
C3 C4 C8 N3 -148.05(19)
N2 N1 C9 C14 -161.9(2)
C5 N1 C9 C14 19.5(3)
N2 N1 C9 C10 18.7(3)
C5 N1 C9 C10 -159.8(2)
C14 C9 C10 C11 -0.5(4)
N1 C9 C10 C11 178.9(3)
C9 C10 C11 C12 0.7(5)
C10 C11 C12 C13 -1.0(5)
C11 C12 C13 C14 1.0(5)
C10 C9 C14 C13 0.5(4)
N1 C9 C14 C13 -178.8(2)
C12 C13 C14 C9 -0.8(4)
N4 N3 C15 C20 48.2(2)
C8 N3 C15 C20 -134.4(2)
N4 N3 C15 C16 -130.69(19)
C8 N3 C15 C16 46.6(3)
C20 C15 C16 C17 1.5(3)
N3 C15 C16 C17 -179.58(18)
C15 C16 C17 C18 -1.3(3)
C16 C17 C18 C19 0.4(4)
C17 C18 C19 C20 0.2(4)
C16 C15 C20 C19 -0.9(3)
N3 C15 C20 C19 -179.78(18)
C18 C19 C20 C15 0.0(4)
N2 C3 C21 C26 32.7(2)
C4 C3 C21 C26 -149.18(19)
N2 C3 C21 C22 -144.25(18)
C4 C3 C21 C22 33.9(3)
C1 O2 C27 O1 -2.3(4)
C1 O2 C27 C6 179.6(2)
N4 C6 C27 O1 -1.0(4)
C7 C6 C27 O1 178.7(3)
N4 C6 C27 O2 177.1(2)
C7 C6 C27 O2 -3.2(4)
C26 C21 C22 C23 0.6(3)
C3 C21 C22 C23 177.61(16)
C21 C22 C23 C24 0.1(3)
C22 C23 C24 C25 -0.8(3)
C22 C23 C24 Cl1 -179.65(14)
C23 C24 C25 C26 0.7(3)
Cl1 C24 C25 C26 179.55(14)
C24 C25 C26 C21 0.1(3)
C22 C21 C26 C25 -0.7(3)
C3 C21 C26 C25 -177.75(16)
